data_7252104
loop_
_publ_author_name
'Jastrzebska, Izabella'
'Malinowska, Marta'
'Pawlak, Tomasz'
'Kami\'nska, Anna'
'G\'orecki, Marcin'
'Dolot, Rafa\/l'
'Paluch, Piotr'

_publ_section_title
;
 A Novel Model System for Investigating Molecular Dynamics: Selenosteroids
;
_journal_name_full 'Physical Chemistry Chemical Physics'
_journal_paper_doi 10.1039/D6CP00900J
_journal_year 2026
_chemical_absolute_configuration ad
_chemical_formula_moiety 'C37 H50 O5 Se'
_chemical_formula_sum 'C37 H50 O5 Se'
_chemical_formula_weight 653.73
_chemical_name_systematic 3\a-acetyl-12\a-phenylselenaethynyl-12\b-hydroxyhecogenin
_space_group_crystal_system monoclinic
_space_group_IT_number 4
_space_group_name_Hall 'P 2yb'
_space_group_name_H-M_alt 'P 1 21 1'
_atom_sites_solution_hydrogens geom
_atom_sites_solution_primary dual
_audit_creation_date 2025-05-23
_audit_creation_method
;
Olex2 1.5
(compiled 2025.04.05 svn.rf049d14d for OlexSys, GUI svn.r7224)
;
_audit_update_record
;
2025-05-23 deposited with the CCDC.	2026-06-05 downloaded from the CCDC.
;
_cell_angle_alpha 90
_cell_angle_beta 105.267(2)
_cell_angle_gamma 90
_cell_formula_units_Z 2
_cell_length_a 13.4375(3)
_cell_length_b 7.2022(2)
_cell_length_c 18.0356(5)
_cell_measurement_reflns_used 14316
_cell_measurement_temperature 100.00(10)
_cell_measurement_theta_max 76.3540
_cell_measurement_theta_min 2.5280
_cell_volume 1683.88(8)
_computing_cell_refinement 'CrysAlisPro 1.171.43.100a (Rigaku OD, 2023)'
_computing_data_collection 'CrysAlisPro system (CCD 43.100a 64-bit (release 06-12-2023))'
_computing_data_reduction 'CrysAlisPro 1.171.43.100a (Rigaku OD, 2023)'
_computing_molecular_graphics 'Olex2 1.5 (Dolomanov et al., 2009)'
_computing_publication_material 'Olex2 1.5 (Dolomanov et al., 2009)'
_computing_structure_refinement 'SHELXL 2018/3 (Sheldrick, 2015)'
_computing_structure_solution 'SHELXT 2018/2 (Sheldrick, 2018)'
_diffrn_ambient_environment N~2~
_diffrn_ambient_temperature 100.00(10)
_diffrn_detector 'Hybrid Pixel Array Detector'
_diffrn_detector_area_resol_mean 10.0000
_diffrn_detector_type HyPix
_diffrn_measured_fraction_theta_full 0.997
_diffrn_measured_fraction_theta_max 0.937
_diffrn_measurement_details
;
List of Runs (angles in degrees, time in seconds):

  # Type    Start    End  Width  t~exp~   \w     \q     \k     \f   Frames
#--------------------------------------------------------------------------
  1  \w   -119.00 -34.00   0.50    1.39    --  -46.72 -42.00  60.00  170
  2  \w   -119.00 -34.00   0.50    1.39    --  -46.72 -42.00  60.00  170
  3  \w     34.00 119.00   0.50    1.39    --   46.72  42.00-147.00  170
  4  \w    -25.00  47.00   0.50    1.39    --   46.72 -42.00  60.00  144
  5  \w   -164.00 -79.00   0.50    5.57    --  -91.75 -42.00  60.00  170
  6  \w    -47.00 -19.00   0.50    5.57    --  -91.75  42.00-147.00   56
  7  \w     94.00 178.00   0.50    5.57    --  106.60  42.00-147.00  168
  8  \w   -119.00 -32.00   0.50    1.39    --  -46.72 -57.00 -90.00  174
  9  \w   -119.00 -32.00   0.50    1.39    --  -46.72 -57.00 -90.00  174
 10  \w    -47.00  26.00   0.50    1.39    --  -46.72  42.00-147.00  146
 11  \w    -26.00  29.00   0.50    1.39    --  -46.72  19.00 -30.00  110
 12  \w    -28.00  26.00   0.50    1.39    --   46.72 -19.00-120.00  108
 13  \w     32.00 119.00   0.50    1.39    --   46.72  57.00 -60.00  174
 14  \w    -28.00  26.00   0.50    1.39    --   46.72 -19.00  60.00  108
 15  \w   -163.00 -73.00   0.50    5.57    --  -91.75 -68.00 -34.90  180
 16  \w   -163.00 -77.00   0.50    5.57    --  -91.75 -56.00  18.15  172
 17  \w   -163.00 -72.00   0.50    5.57    --  -91.75 -69.00 -12.42  182
 18  \w    -51.00 -20.00   0.50    5.57    --  -91.75  45.00-120.00   62
 19  \w   -163.00 -72.00   0.50    5.57    --  -91.75 -70.00 -62.36  182
 20  \w   -163.00 -72.00   0.50    5.57    --  -91.75 -69.00 -52.24  182
 21  \w   -163.00 -75.00   0.50    5.57    --  -91.75 -61.00 -60.00  176
 22  \w   -162.00 -75.00   0.50    5.57    --  -91.75 -61.00 -40.84  174
 23  \w    -97.00 -71.00   0.50    5.57    --  -91.75 -72.00 -52.47   52
 24  \w   -161.00-133.00   0.50    5.57    --  -91.75 -56.00  18.15   56
 25  \w    -51.00 -20.00   0.50    5.57    --  -91.75  45.00  30.00   62
 26  \w    -95.00 -70.00   0.50    5.57    --  -91.75 -74.00  14.18   50
 27  \w   -162.00-135.00   0.50    5.57    --  -91.75 -76.00  -7.90   54
 28  \w    -99.00 -72.00   0.50    5.57    --  -91.75 -76.00  -7.90   54
 29  \w    -51.00 -25.00   0.50    5.57    --  -91.75  45.00 -60.00   52
 30  \w   -162.00-107.00   0.50    5.57    --  -91.75 -74.00  14.18  110
 31  \w    -48.00 -22.00   0.50    5.57    --  -91.75  45.00   0.00   52
 32  \w    -96.00 -69.00   0.50    5.57    --  -91.75 -77.00 -30.00   54
 33  \w   -157.00 -76.00   0.50    5.57    --  -91.75 -72.00 -72.05  162
 34  \w    -99.00 -71.00   0.50    5.57    --  -91.75 -71.00 -22.00   56
 35  \w   -152.00-125.00   0.50    5.57    --  -91.75 -71.00   1.74   54
 36  \w    -96.00 -71.00   0.50    5.57    --  -91.75 -71.00   1.74   50
 37  \w   -158.00-117.00   0.50    5.57    --  -91.75 -71.00 -22.00   82
 38  \w    -48.00 -21.00   0.50    5.57    --  -91.75  45.00  60.00   54
 39  \w    -64.00 -31.00   0.50    5.57    --  -91.75  61.00  30.00   66
 40  \w     65.00  98.00   0.50    5.57    --  106.60 -95.00 150.00   66
 41  \w     34.00  61.00   0.50    5.57    --  106.60 -95.00 150.00   54
 42  \w     34.00  61.00   0.50    5.57    --  106.60 -61.00 -60.00   54
 43  \w     35.00  97.00   0.50    5.57    --  106.60 -77.00  60.00  124
 44  \w     35.00 105.00   0.50    5.57    --  106.60 -77.00 -60.00  140
 45  \w     37.00  96.00   0.50    5.57    --  106.60-107.00 151.29  118
 46  \w     34.00  94.00   0.50    5.57    --  106.60 -77.00  30.00  120
 47  \w     37.00  90.00   0.50    5.57    --  106.60 -77.00 150.00  106
;
_diffrn_measurement_device 'four-circle diffractometer'
_diffrn_measurement_device_type 'XtaLAB Synergy, Dualflex, HyPix'
_diffrn_measurement_method '\w scans'
_diffrn_orient_matrix_type 'CrysAlisPro convention (1999,Acta A55,543-557)'
_diffrn_orient_matrix_UB_11 0.0672379000
_diffrn_orient_matrix_UB_12 0.0820744000
_diffrn_orient_matrix_UB_13 0.0754909000
_diffrn_orient_matrix_UB_21 0.0973338000
_diffrn_orient_matrix_UB_22 -0.0777774000
_diffrn_orient_matrix_UB_23 -0.0189114000
_diffrn_orient_matrix_UB_31 0.0113004000
_diffrn_orient_matrix_UB_32 0.1816922000
_diffrn_orient_matrix_UB_33 -0.0420937000
_diffrn_radiation_monochromator mirror
_diffrn_radiation_probe x-ray
_diffrn_radiation_type 'Cu K\a'
_diffrn_radiation_wavelength 1.54184
_diffrn_reflns_av_R_equivalents 0.0895
_diffrn_reflns_av_unetI/netI 0.0463
_diffrn_reflns_Laue_measured_fraction_full 0.997
_diffrn_reflns_Laue_measured_fraction_max 0.937
_diffrn_reflns_limit_h_max 16
_diffrn_reflns_limit_h_min -16
_diffrn_reflns_limit_k_max 9
_diffrn_reflns_limit_k_min -8
_diffrn_reflns_limit_l_max 19
_diffrn_reflns_limit_l_min -22
_diffrn_reflns_number 25149
_diffrn_reflns_point_group_measured_fraction_full 0.986
_diffrn_reflns_point_group_measured_fraction_max 0.896
_diffrn_reflns_theta_full 67.684
_diffrn_reflns_theta_max 77.224
_diffrn_reflns_theta_min 2.539
_diffrn_source 'micro-focus sealed X-ray tube'
_diffrn_source_type 'PhotonJet (Cu) X-ray Source'
_exptl_absorpt_coefficient_mu 1.827
_exptl_absorpt_correction_T_max 1.00000
_exptl_absorpt_correction_T_min 0.38802
_exptl_absorpt_correction_type multi-scan
_exptl_absorpt_process_details
;
CrysAlisPro 1.171.43.100a (Rigaku Oxford Diffraction, 2023)
Empirical absorption correction using spherical harmonics,
implemented in SCALE3 ABSPACK scaling algorithm.
;
_exptl_crystal_colour 'clear colourless'
_exptl_crystal_colour_lustre clear
_exptl_crystal_colour_primary colourless
_exptl_crystal_density_diffrn 1.289
_exptl_crystal_description prism
_exptl_crystal_F_000 692
_exptl_crystal_recrystallization_method 're-crystallized from dichloromethane : hexane 1:8 mixture, T = 298 K'
_exptl_crystal_size_max 0.95
_exptl_crystal_size_mid 0.1
_exptl_crystal_size_min 0.03
_refine_diff_density_max 2.257
_refine_diff_density_min -0.911
_refine_diff_density_rms 0.115
_refine_ls_abs_structure_details
;
 Flack x determined using 2052 quotients [(I+)-(I-)]/[(I+)+(I-)]
 (Parsons, Flack and Wagner, Acta Cryst. B69 (2013) 249-259).
;
_refine_ls_abs_structure_Flack -0.02(2)
_refine_ls_extinction_method none
_refine_ls_goodness_of_fit_ref 1.170
_refine_ls_hydrogen_treatment constr
_refine_ls_matrix_type full
_refine_ls_number_parameters 389
_refine_ls_number_reflns 6387
_refine_ls_number_restraints 1
_refine_ls_restrained_S_all 1.170
_refine_ls_R_factor_all 0.1033
_refine_ls_R_factor_gt 0.0938
_refine_ls_shift/su_max 0.000
_refine_ls_shift/su_mean 0.000
_refine_ls_structure_factor_coef Fsqd
_refine_ls_weighting_details 'w=1/[\s^2^(Fo^2^)+(0.0386P)^2^+12.6951P] where P=(Fo^2^+2Fc^2^)/3'
_refine_ls_weighting_scheme calc
_refine_ls_wR_factor_gt 0.2113
_refine_ls_wR_factor_ref 0.2180
_reflns_Friedel_coverage 0.768
_reflns_Friedel_fraction_full 0.972
_reflns_Friedel_fraction_max 0.847
_reflns_number_gt 5814
_reflns_number_total 6387
_reflns_threshold_expression 'I > 2\s(I)'
_cod_data_source_file d6cp00900j2.cif
_cod_data_source_block IZA_625B
_cod_original_sg_symbol_H-M 'P 21'
_cod_database_code 7252104
_shelx_shelxl_version_number 2018/3
_chemical_oxdiff_formula 'C H O Se'
_shelx_space_group_comment
;
The symmetry employed for this shelxl refinement is uniquely defined
by the following loop, which should always be used as a source of
symmetry information in preference to the above space-group names.
They are only intended as comments.
;
_shelx_estimated_absorpt_t_max 0.947
_shelx_estimated_absorpt_t_min 0.276
_olex2_refinement_description
;
1. Fixed Uiso
 At 1.2 times of:
  All C(H) groups, All C(H,H) groups
 At 1.5 times of:
  All C(H,H,H) groups, All O(H) groups
2.a Ternary CH refined with riding coordinates:
 C3(H3A), C5(H5), C8(H8), C9(H9), C14(H14), C16(H16), C17(H17), C20(H20),
 C25(H25)
2.b Secondary CH2 refined with riding coordinates:
 C1(H1A,H1B), C2(H2A,H2B), C4(H4A,H4B), C6(H6A,H6B), C7(H7A,H7B), C11(H11A,
 H11B), C15(H15A,H15B), C23(H23A,H23B), C24(H24A,H24B), C26(H26A,H26B)
2.c Aromatic/amide H refined with riding coordinates:
 C31(H31), C32(H32), C33(H33), C34(H34), C35(H35)
2.d Idealised Me refined as rotating group:
 C18(H18A,H18B,H18C), C19(H19A,H19B,H19C), C21(H21A,H21B,H21C), C27(H27A,H27B,
 H27C), C37(H37A,H37B,H37C)
2.e Idealised tetrahedral OH refined as rotating group:
 O3(H3)
;
_olex2_exptl_crystal_mounting_method 'mounted on a nylon cryo-loop with mineral oil as a cryoprotectant'
_olex2_submission_special_instructions 'No special instructions were received'
_oxdiff_exptl_absorpt_empirical_details
;
Empirical correction (ABSPACK) includes:
- Absorption correction using spherical harmonics
- Frame scaling
- Detector area scaling
;
_oxdiff_exptl_absorpt_empirical_full_max 2.236
_oxdiff_exptl_absorpt_empirical_full_min 0.313

loop_
_space_group_symop_operation_xyz
'x, y, z'
'-x, y+1/2, -z'

loop_
_atom_site_label
_atom_site_type_symbol
_atom_site_fract_x
_atom_site_fract_y
_atom_site_fract_z
_atom_site_U_iso_or_equiv
_atom_site_adp_type
_atom_site_occupancy
_atom_site_site_symmetry_order
_atom_site_calc_flag
_atom_site_refinement_flags_posn
_atom_site_refinement_flags_adp
_atom_site_refinement_flags_occupancy
_atom_site_disorder_assembly
_atom_site_disorder_group
Se1 Se 0.57800(9) 0.57299(19) 0.78702(8) 0.0402(3) Uani 1 1 d . . . . .
O1 O 0.0083(6) 0.3503(12) 0.7419(5) 0.037(2) Uani 1 1 d . . . . .
O2 O 0.0711(6) 0.3708(13) 0.8753(5) 0.040(2) Uani 1 1 d . . . . .
O3 O 0.2335(6) 0.9041(10) 0.7020(5) 0.0351(19) Uani 1 1 d . . . . .
H3 H 0.272561 0.988179 0.693690 0.053 Uiso 1 1 calc R U . . .
O4 O 0.4315(6) 0.5861(15) 0.2758(4) 0.0374(17) Uani 1 1 d . . . . .
O5 O 0.6022(6) 0.6209(10) 0.3219(5) 0.039(2) Uani 1 1 d . . . . .
C1 C 0.3804(9) 0.7421(16) 0.4630(7) 0.031(2) Uani 1 1 d . . . . .
H1A H 0.368579 0.867947 0.481103 0.037 Uiso 1 1 calc R U . . .
H1B H 0.440229 0.687768 0.501052 0.037 Uiso 1 1 calc R U . . .
C2 C 0.4063(9) 0.7586(16) 0.3857(7) 0.035(3) Uani 1 1 d . . . . .
H2A H 0.350010 0.825698 0.348959 0.042 Uiso 1 1 calc R U . . .
H2B H 0.470433 0.831569 0.392303 0.042 Uiso 1 1 calc R U . . .
C3 C 0.4204(8) 0.568(2) 0.3530(6) 0.034(2) Uani 1 1 d . . . . .
H3A H 0.483323 0.507797 0.386301 0.040 Uiso 1 1 calc R U . . .
C4 C 0.3265(9) 0.4447(17) 0.3487(7) 0.036(3) Uani 1 1 d . . . . .
H4A H 0.265499 0.497104 0.311110 0.043 Uiso 1 1 calc R U . . .
H4B H 0.339425 0.319152 0.330879 0.043 Uiso 1 1 calc R U . . .
C5 C 0.3050(9) 0.4311(15) 0.4266(6) 0.028(2) Uani 1 1 d . . . . .
H5 H 0.369281 0.381335 0.462589 0.034 Uiso 1 1 calc R U . . .
C6 C 0.2195(10) 0.2910(15) 0.4266(7) 0.034(3) Uani 1 1 d . . . . .
H6A H 0.153880 0.335568 0.391938 0.041 Uiso 1 1 calc R U . . .
H6B H 0.236652 0.170549 0.406623 0.041 Uiso 1 1 calc R U . . .
C7 C 0.2055(9) 0.2635(15) 0.5065(7) 0.034(3) Uani 1 1 d . . . . .
H7A H 0.268090 0.203932 0.539387 0.041 Uiso 1 1 calc R U . . .
H7B H 0.146519 0.178997 0.503616 0.041 Uiso 1 1 calc R U . . .
C8 C 0.1864(9) 0.4454(15) 0.5430(7) 0.031(2) Uani 1 1 d . . . . .
H8 H 0.118851 0.496777 0.512518 0.037 Uiso 1 1 calc R U . . .
C9 C 0.2724(6) 0.5880(18) 0.5407(6) 0.027(2) Uani 1 1 d . . . . .
H9 H 0.338842 0.531735 0.570727 0.032 Uiso 1 1 calc R U . . .
C10 C 0.2837(8) 0.6208(14) 0.4593(7) 0.031(3) Uani 1 1 d . . . . .
C11 C 0.2575(9) 0.7679(14) 0.5837(7) 0.031(3) Uani 1 1 d . . . . .
H11A H 0.315134 0.853814 0.584011 0.037 Uiso 1 1 calc R U . . .
H11B H 0.192814 0.828941 0.555094 0.037 Uiso 1 1 calc R U . . .
C12 C 0.2530(8) 0.7360(15) 0.6663(7) 0.032(3) Uani 1 1 d . . . . .
C13 C 0.1637(7) 0.5993(17) 0.6665(7) 0.033(3) Uani 1 1 d . . . . .
C14 C 0.1812(8) 0.4208(14) 0.6261(7) 0.030(3) Uani 1 1 d . . . . .
H14 H 0.250005 0.371741 0.655326 0.036 Uiso 1 1 calc R U . . .
C15 C 0.0996(8) 0.2876(15) 0.6426(7) 0.030(3) Uani 1 1 d . . . . .
H15A H 0.029839 0.316455 0.609736 0.037 Uiso 1 1 calc R U . . .
H15B H 0.116390 0.156559 0.634566 0.037 Uiso 1 1 calc R U . . .
C16 C 0.1073(9) 0.3264(16) 0.7261(8) 0.037(3) Uani 1 1 d . . . . .
H16 H 0.148509 0.228058 0.759800 0.045 Uiso 1 1 calc R U . . .
C17 C 0.1598(9) 0.5233(15) 0.7457(7) 0.036(3) Uani 1 1 d . . . . .
H17 H 0.231932 0.505513 0.778095 0.043 Uiso 1 1 calc R U . . .
C18 C 0.0592(9) 0.6912(16) 0.6259(7) 0.036(3) Uani 1 1 d . . . . .
H18A H 0.054640 0.707019 0.571149 0.053 Uiso 1 1 calc R U . . .
H18B H 0.054349 0.812759 0.649132 0.053 Uiso 1 1 calc R U . . .
H18C H 0.002473 0.611925 0.631804 0.053 Uiso 1 1 calc R U . . .
C19 C 0.1894(8) 0.7156(16) 0.4086(7) 0.032(3) Uani 1 1 d . . . . .
H19A H 0.128351 0.638499 0.405485 0.048 Uiso 1 1 calc R U . . .
H19B H 0.198843 0.732843 0.356971 0.048 Uiso 1 1 calc R U . . .
H19C H 0.180043 0.836800 0.430532 0.048 Uiso 1 1 calc R U . . .
C20 C 0.0965(10) 0.6197(15) 0.7941(7) 0.039(3) Uani 1 1 d . . . . .
H20 H 0.053680 0.717786 0.761421 0.047 Uiso 1 1 calc R U . . .
C21 C 0.1589(11) 0.712(2) 0.8674(8) 0.050(3) Uani 1 1 d . . . . .
H21A H 0.111945 0.768200 0.894444 0.074 Uiso 1 1 calc R U . . .
H21B H 0.202855 0.808879 0.854487 0.074 Uiso 1 1 calc R U . . .
H21C H 0.202112 0.619218 0.900568 0.074 Uiso 1 1 calc R U . . .
C22 C 0.0219(9) 0.463(2) 0.8069(7) 0.041(3) Uani 1 1 d . . . . .
C23 C -0.0844(9) 0.5289(17) 0.8102(8) 0.042(3) Uani 1 1 d . . . . .
H23A H -0.120164 0.586811 0.760604 0.051 Uiso 1 1 calc R U . . .
H23B H -0.077026 0.623888 0.850990 0.051 Uiso 1 1 calc R U . . .
C24 C -0.1498(10) 0.365(2) 0.8271(8) 0.051(4) Uani 1 1 d . . . . .
H24A H -0.215950 0.411869 0.833957 0.061 Uiso 1 1 calc R U . . .
H24B H -0.165327 0.277611 0.783004 0.061 Uiso 1 1 calc R U . . .
C25 C -0.0909(11) 0.263(2) 0.8997(8) 0.054(4) Uani 1 1 d . . . . .
H25 H -0.081107 0.348770 0.944607 0.065 Uiso 1 1 calc R U . . .
C26 C 0.0143(10) 0.2088(19) 0.8899(9) 0.050(4) Uani 1 1 d . . . . .
H26A H 0.054469 0.145373 0.936998 0.060 Uiso 1 1 calc R U . . .
H26B H 0.005223 0.120696 0.846482 0.060 Uiso 1 1 calc R U . . .
C27 C -0.1492(11) 0.087(4) 0.9152(9) 0.072(4) Uani 1 1 d . . . . .
H27A H -0.155357 -0.001518 0.872876 0.108 Uiso 1 1 calc R U . . .
H27B H -0.218138 0.121831 0.918962 0.108 Uiso 1 1 calc R U . . .
H27C H -0.110798 0.029092 0.963460 0.108 Uiso 1 1 calc R U . . .
C28 C 0.3546(8) 0.6630(15) 0.7112(7) 0.031(3) Uani 1 1 d . . . . .
C29 C 0.4436(9) 0.6304(15) 0.7430(7) 0.033(3) Uani 1 1 d . . . . .
C30 C 0.5880(10) 0.6668(19) 0.8885(7) 0.040(3) Uiso 1 1 d . . . . .
C31 C 0.5043(10) 0.713(2) 0.9159(8) 0.046(3) Uani 1 1 d . . . . .
H31 H 0.436241 0.698239 0.884066 0.056 Uiso 1 1 calc R U . . .
C32 C 0.5197(11) 0.781(3) 0.9888(9) 0.057(4) Uani 1 1 d . . . . .
H32 H 0.461992 0.808973 1.007983 0.068 Uiso 1 1 calc R U . . .
C33 C 0.6196(12) 0.808(2) 1.0356(9) 0.060(4) Uani 1 1 d . . . . .
H33 H 0.630141 0.859415 1.085629 0.072 Uiso 1 1 calc R U . . .
C34 C 0.7003(10) 0.761(2) 1.0089(9) 0.058(4) Uani 1 1 d . . . . .
H34 H 0.768067 0.775826 1.041395 0.070 Uiso 1 1 calc R U . . .
C35 C 0.6880(10) 0.693(2) 0.9365(9) 0.051(4) Uani 1 1 d . . . . .
H35 H 0.746588 0.664356 0.918501 0.061 Uiso 1 1 calc R U . . .
C36 C 0.5267(9) 0.6079(14) 0.2674(8) 0.039(3) Uani 1 1 d . . . . .
C37 C 0.5288(12) 0.6187(16) 0.1863(8) 0.049(4) Uani 1 1 d . . . . .
H37A H 0.461431 0.581656 0.153290 0.073 Uiso 1 1 calc R U . . .
H37B H 0.582166 0.535321 0.177556 0.073 Uiso 1 1 calc R U . . .
H37C H 0.544022 0.746415 0.174038 0.073 Uiso 1 1 calc R U . . .

loop_
_atom_site_aniso_label
_atom_site_aniso_U_11
_atom_site_aniso_U_22
_atom_site_aniso_U_33
_atom_site_aniso_U_23
_atom_site_aniso_U_13
_atom_site_aniso_U_12
Se1 0.0293(5) 0.0341(6) 0.0551(7) -0.0034(8) 0.0075(5) 0.0063(7)
O1 0.021(4) 0.043(5) 0.053(5) 0.001(4) 0.017(4) 0.001(3)
O2 0.025(4) 0.045(5) 0.053(5) 0.007(4) 0.013(4) -0.001(4)
O3 0.033(4) 0.016(4) 0.059(5) -0.004(4) 0.016(4) 0.001(3)
O4 0.041(4) 0.031(4) 0.042(4) 0.004(5) 0.015(3) 0.003(5)
O5 0.038(4) 0.024(5) 0.061(5) 0.003(4) 0.022(4) 0.000(3)
C1 0.031(6) 0.023(6) 0.040(7) 0.003(5) 0.010(5) -0.003(5)
C2 0.033(6) 0.023(6) 0.050(7) 0.002(5) 0.011(5) 0.003(5)
C3 0.034(5) 0.028(5) 0.041(6) -0.006(7) 0.014(4) 0.014(7)
C4 0.034(6) 0.025(6) 0.050(7) 0.002(5) 0.012(5) -0.001(5)
C5 0.034(6) 0.020(5) 0.032(6) 0.004(5) 0.011(5) 0.001(5)
C6 0.046(7) 0.013(5) 0.041(7) -0.006(5) 0.007(6) -0.002(5)
C7 0.028(6) 0.016(5) 0.057(8) 0.001(5) 0.011(5) 0.000(4)
C8 0.028(5) 0.023(5) 0.045(7) -0.002(5) 0.014(5) 0.002(5)
C9 0.013(4) 0.013(5) 0.055(6) -0.011(6) 0.011(4) 0.005(5)
C10 0.027(5) 0.026(7) 0.036(6) -0.001(5) 0.004(4) 0.001(4)
C11 0.032(6) 0.011(5) 0.050(7) -0.003(5) 0.012(5) 0.005(4)
C12 0.023(5) 0.019(6) 0.053(7) -0.005(5) 0.008(5) 0.008(4)
C13 0.020(4) 0.023(7) 0.055(7) 0.003(6) 0.009(4) 0.011(5)
C14 0.020(5) 0.013(5) 0.059(8) 0.005(5) 0.011(5) -0.001(4)
C15 0.029(6) 0.015(5) 0.049(7) 0.004(5) 0.013(5) -0.001(4)
C16 0.030(6) 0.021(6) 0.063(8) 0.008(5) 0.016(6) -0.007(5)
C17 0.030(6) 0.030(7) 0.046(7) 0.000(5) 0.010(5) 0.003(4)
C18 0.032(6) 0.023(6) 0.049(7) 0.004(5) 0.008(5) 0.000(5)
C19 0.025(5) 0.027(6) 0.043(7) 0.002(5) 0.008(5) 0.002(5)
C20 0.049(7) 0.024(7) 0.045(7) 0.000(5) 0.014(6) 0.014(5)
C21 0.052(8) 0.047(8) 0.054(9) -0.006(7) 0.022(7) -0.002(7)
C22 0.035(6) 0.064(9) 0.024(6) 0.005(6) 0.010(5) -0.004(6)
C23 0.034(6) 0.042(9) 0.052(7) 0.004(6) 0.014(5) 0.009(5)
C24 0.027(6) 0.078(11) 0.052(8) -0.004(8) 0.020(6) 0.006(7)
C25 0.054(9) 0.066(10) 0.041(8) -0.002(7) 0.012(7) -0.010(8)
C26 0.032(6) 0.038(7) 0.082(11) 0.014(7) 0.017(7) -0.009(6)
C27 0.057(8) 0.086(12) 0.082(11) 0.003(13) 0.033(8) -0.020(12)
C28 0.022(5) 0.020(5) 0.052(7) -0.009(5) 0.011(5) 0.008(4)
C29 0.034(6) 0.026(6) 0.042(6) -0.009(5) 0.014(5) -0.002(4)
C31 0.030(6) 0.073(10) 0.041(7) 0.003(7) 0.018(5) -0.006(6)
C32 0.037(8) 0.089(13) 0.053(9) 0.014(9) 0.028(6) -0.013(8)
C33 0.057(9) 0.077(12) 0.047(9) 0.004(8) 0.014(7) -0.009(8)
C34 0.029(7) 0.076(11) 0.063(10) -0.008(8) 0.004(6) -0.010(7)
C35 0.027(6) 0.057(9) 0.070(10) -0.020(8) 0.013(6) -0.013(6)
C36 0.038(6) 0.011(7) 0.072(9) -0.004(5) 0.023(6) 0.008(4)
C37 0.079(10) 0.025(8) 0.053(8) 0.001(5) 0.035(7) 0.018(6)

loop_
_atom_type_symbol
_atom_type_description
_atom_type_scat_dispersion_real
_atom_type_scat_dispersion_imag
_atom_type_scat_source
C C 0.0181 0.0091 'International Tables Vol C Tables 4.2.6.8 and 6.1.1.4'
H H 0.0000 0.0000 'International Tables Vol C Tables 4.2.6.8 and 6.1.1.4'
O O 0.0492 0.0322 'International Tables Vol C Tables 4.2.6.8 and 6.1.1.4'
Se Se -0.7943 1.1372 'International Tables Vol C Tables 4.2.6.8 and 6.1.1.4'

loop_
_geom_angle_atom_site_label_1
_geom_angle_atom_site_label_2
_geom_angle_atom_site_label_3
_geom_angle
_geom_angle_site_symmetry_1
_geom_angle_site_symmetry_3
_geom_angle_publ_flag
C29 Se1 C30 98.6(5) . . ?
C22 O1 C16 108.1(9) . . ?
C22 O2 C26 113.1(10) . . ?
C12 O3 H3 109.5 . . ?
C36 O4 C3 117.7(9) . . ?
H1A C1 H1B 107.8 . . ?
C2 C1 H1A 108.9 . . ?
C2 C1 H1B 108.9 . . ?
C2 C1 C10 113.2(10) . . ?
C10 C1 H1A 108.9 . . ?
C10 C1 H1B 108.9 . . ?
C1 C2 H2A 109.3 . . ?
C1 C2 H2B 109.3 . . ?
H2A C2 H2B 108.0 . . ?
C3 C2 C1 111.4(9) . . ?
C3 C2 H2A 109.3 . . ?
C3 C2 H2B 109.3 . . ?
O4 C3 C2 110.4(12) . . ?
O4 C3 H3A 109.4 . . ?
O4 C3 C4 107.2(9) . . ?
C2 C3 H3A 109.4 . . ?
C2 C3 C4 111.0(9) . . ?
C4 C3 H3A 109.4 . . ?
C3 C4 H4A 109.6 . . ?
C3 C4 H4B 109.6 . . ?
H4A C4 H4B 108.1 . . ?
C5 C4 C3 110.3(10) . . ?
C5 C4 H4A 109.6 . . ?
C5 C4 H4B 109.6 . . ?
C4 C5 H5 106.5 . . ?
C4 C5 C6 111.7(10) . . ?
C4 C5 C10 113.5(9) . . ?
C6 C5 H5 106.5 . . ?
C6 C5 C10 111.6(9) . . ?
C10 C5 H5 106.5 . . ?
C5 C6 H6A 109.3 . . ?
C5 C6 H6B 109.3 . . ?
H6A C6 H6B 108.0 . . ?
C7 C6 C5 111.6(10) . . ?
C7 C6 H6A 109.3 . . ?
C7 C6 H6B 109.3 . . ?
C6 C7 H7A 109.2 . . ?
C6 C7 H7B 109.2 . . ?
C6 C7 C8 112.2(10) . . ?
H7A C7 H7B 107.9 . . ?
C8 C7 H7A 109.2 . . ?
C8 C7 H7B 109.2 . . ?
C7 C8 H8 108.3 . . ?
C7 C8 C9 110.2(9) . . ?
C7 C8 C14 112.5(9) . . ?
C9 C8 H8 108.3 . . ?
C14 C8 H8 108.3 . . ?
C14 C8 C9 109.2(9) . . ?
C8 C9 H9 106.4 . . ?
C10 C9 C8 112.9(9) . . ?
C10 C9 H9 106.4 . . ?
C10 C9 C11 114.2(10) . . ?
C11 C9 C8 110.1(8) . . ?
C11 C9 H9 106.4 . . ?
C5 C10 C1 106.1(9) . . ?
C9 C10 C1 109.8(9) . . ?
C9 C10 C5 107.7(9) . . ?
C19 C10 C1 109.2(9) . . ?
C19 C10 C5 112.2(9) . . ?
C19 C10 C9 111.6(9) . . ?
C9 C11 H11A 108.7 . . ?
C9 C11 H11B 108.7 . . ?
H11A C11 H11B 107.6 . . ?
C12 C11 C9 114.0(9) . . ?
C12 C11 H11A 108.7 . . ?
C12 C11 H11B 108.7 . . ?
O3 C12 C11 111.9(9) . . ?
O3 C12 C13 107.7(9) . . ?
O3 C12 C28 107.8(9) . . ?
C11 C12 C13 109.1(9) . . ?
C28 C12 C11 108.5(9) . . ?
C28 C12 C13 112.0(9) . . ?
C14 C13 C12 108.4(8) . . ?
C14 C13 C17 101.0(10) . . ?
C14 C13 C18 111.7(9) . . ?
C17 C13 C12 116.2(10) . . ?
C17 C13 C18 109.9(9) . . ?
C18 C13 C12 109.4(10) . . ?
C8 C14 H14 106.5 . . ?
C8 C14 C15 118.6(10) . . ?
C13 C14 C8 115.0(9) . . ?
C13 C14 H14 106.5 . . ?
C13 C14 C15 103.0(9) . . ?
C15 C14 H14 106.5 . . ?
C14 C15 H15A 111.3 . . ?
C14 C15 H15B 111.3 . . ?
H15A C15 H15B 109.2 . . ?
C16 C15 C14 102.2(9) . . ?
C16 C15 H15A 111.3 . . ?
C16 C15 H15B 111.3 . . ?
O1 C16 C15 113.2(10) . . ?
O1 C16 H16 110.9 . . ?
O1 C16 C17 103.2(9) . . ?
C15 C16 H16 110.9 . . ?
C15 C16 C17 107.3(9) . . ?
C17 C16 H16 110.9 . . ?
C13 C17 C16 103.5(10) . . ?
C13 C17 H17 108.8 . . ?
C16 C17 H17 108.8 . . ?
C20 C17 C13 121.7(10) . . ?
C20 C17 C16 104.6(9) . . ?
C20 C17 H17 108.8 . . ?
C13 C18 H18A 109.5 . . ?
C13 C18 H18B 109.5 . . ?
C13 C18 H18C 109.5 . . ?
H18A C18 H18B 109.5 . . ?
H18A C18 H18C 109.5 . . ?
H18B C18 H18C 109.5 . . ?
C10 C19 H19A 109.5 . . ?
C10 C19 H19B 109.5 . . ?
C10 C19 H19C 109.5 . . ?
H19A C19 H19B 109.5 . . ?
H19A C19 H19C 109.5 . . ?
H19B C19 H19C 109.5 . . ?
C17 C20 H20 107.6 . . ?
C17 C20 C22 103.3(9) . . ?
C21 C20 C17 115.6(11) . . ?
C21 C20 H20 107.6 . . ?
C21 C20 C22 114.5(11) . . ?
C22 C20 H20 107.6 . . ?
C20 C21 H21A 109.5 . . ?
C20 C21 H21B 109.5 . . ?
C20 C21 H21C 109.5 . . ?
H21A C21 H21B 109.5 . . ?
H21A C21 H21C 109.5 . . ?
H21B C21 H21C 109.5 . . ?
O1 C22 O2 112.7(12) . . ?
O1 C22 C20 104.1(9) . . ?
O1 C22 C23 107.3(10) . . ?
O2 C22 C20 107.4(10) . . ?
O2 C22 C23 110.0(10) . . ?
C23 C22 C20 115.4(11) . . ?
C22 C23 H23A 109.4 . . ?
C22 C23 H23B 109.4 . . ?
C22 C23 C24 111.0(11) . . ?
H23A C23 H23B 108.0 . . ?
C24 C23 H23A 109.4 . . ?
C24 C23 H23B 109.4 . . ?
C23 C24 H24A 109.7 . . ?
C23 C24 H24B 109.7 . . ?
H24A C24 H24B 108.2 . . ?
C25 C24 C23 110.0(11) . . ?
C25 C24 H24A 109.7 . . ?
C25 C24 H24B 109.7 . . ?
C24 C25 H25 109.0 . . ?
C24 C25 C27 111.9(12) . . ?
C26 C25 C24 108.1(12) . . ?
C26 C25 H25 109.0 . . ?
C26 C25 C27 109.9(14) . . ?
C27 C25 H25 109.0 . . ?
O2 C26 C25 111.3(12) . . ?
O2 C26 H26A 109.4 . . ?
O2 C26 H26B 109.4 . . ?
C25 C26 H26A 109.4 . . ?
C25 C26 H26B 109.4 . . ?
H26A C26 H26B 108.0 . . ?
C25 C27 H27A 109.5 . . ?
C25 C27 H27B 109.5 . . ?
C25 C27 H27C 109.5 . . ?
H27A C27 H27B 109.5 . . ?
H27A C27 H27C 109.5 . . ?
H27B C27 H27C 109.5 . . ?
C29 C28 C12 168.8(13) . . ?
C28 C29 Se1 177.1(10) . . ?
C31 C30 Se1 124.4(10) . . ?
C31 C30 C35 118.9(12) . . ?
C35 C30 Se1 116.7(10) . . ?
C30 C31 H31 120.0 . . ?
C32 C31 C30 119.9(13) . . ?
C32 C31 H31 120.0 . . ?
C31 C32 H32 119.7 . . ?
C31 C32 C33 120.6(13) . . ?
C33 C32 H32 119.7 . . ?
C32 C33 H33 120.5 . . ?
C34 C33 C32 119.1(15) . . ?
C34 C33 H33 120.5 . . ?
C33 C34 H34 119.0 . . ?
C33 C34 C35 122.0(14) . . ?
C35 C34 H34 119.0 . . ?
C30 C35 H35 120.2 . . ?
C34 C35 C30 119.5(13) . . ?
C34 C35 H35 120.2 . . ?
O4 C36 C37 112.8(12) . . ?
O5 C36 O4 122.4(12) . . ?
O5 C36 C37 124.7(12) . . ?
C36 C37 H37A 109.5 . . ?
C36 C37 H37B 109.5 . . ?
C36 C37 H37C 109.5 . . ?
H37A C37 H37B 109.5 . . ?
H37A C37 H37C 109.5 . . ?
H37B C37 H37C 109.5 . . ?

loop_
_geom_bond_atom_site_label_1
_geom_bond_atom_site_label_2
_geom_bond_distance
_geom_bond_site_symmetry_2
_geom_bond_publ_flag
Se1 C29 1.819(12) . ?
Se1 C30 1.923(13) . ?
O1 C16 1.442(13) . ?
O1 C22 1.400(16) . ?
O2 C22 1.405(15) . ?
O2 C26 1.456(15) . ?
O3 H3 0.8400 . ?
O3 C12 1.427(13) . ?
O4 C3 1.443(12) . ?
O4 C36 1.337(13) . ?
O5 C36 1.216(15) . ?
C1 H1A 0.9900 . ?
C1 H1B 0.9900 . ?
C1 C2 1.528(16) . ?
C1 C10 1.552(15) . ?
C2 H2A 0.9900 . ?
C2 H2B 0.9900 . ?
C2 C3 1.522(17) . ?
C3 H3A 1.0000 . ?
C3 C4 1.530(17) . ?
C4 H4A 0.9900 . ?
C4 H4B 0.9900 . ?
C4 C5 1.510(16) . ?
C5 H5 1.0000 . ?
C5 C6 1.530(15) . ?
C5 C10 1.544(15) . ?
C6 H6A 0.9900 . ?
C6 H6B 0.9900 . ?
C6 C7 1.515(17) . ?
C7 H7A 0.9900 . ?
C7 H7B 0.9900 . ?
C7 C8 1.518(15) . ?
C8 H8 1.0000 . ?
C8 C9 1.555(15) . ?
C8 C14 1.528(17) . ?
C9 H9 1.0000 . ?
C9 C10 1.533(16) . ?
C9 C11 1.550(14) . ?
C10 C19 1.517(14) . ?
C11 H11A 0.9900 . ?
C11 H11B 0.9900 . ?
C11 C12 1.524(17) . ?
C12 C13 1.554(16) . ?
C12 C28 1.488(15) . ?
C13 C14 1.526(16) . ?
C13 C17 1.544(16) . ?
C13 C18 1.551(15) . ?
C14 H14 1.0000 . ?
C14 C15 1.544(14) . ?
C15 H15A 0.9900 . ?
C15 H15B 0.9900 . ?
C15 C16 1.509(18) . ?
C16 H16 1.0000 . ?
C16 C17 1.581(16) . ?
C17 H17 1.0000 . ?
C17 C20 1.535(16) . ?
C18 H18A 0.9800 . ?
C18 H18B 0.9800 . ?
C18 H18C 0.9800 . ?
C19 H19A 0.9800 . ?
C19 H19B 0.9800 . ?
C19 H19C 0.9800 . ?
C20 H20 1.0000 . ?
C20 C21 1.520(18) . ?
C20 C22 1.564(18) . ?
C21 H21A 0.9800 . ?
C21 H21B 0.9800 . ?
C21 H21C 0.9800 . ?
C22 C23 1.520(16) . ?
C23 H23A 0.9900 . ?
C23 H23B 0.9900 . ?
C23 C24 1.551(19) . ?
C24 H24A 0.9900 . ?
C24 H24B 0.9900 . ?
C24 C25 1.53(2) . ?
C25 H25 1.0000 . ?
C25 C26 1.520(19) . ?
C25 C27 1.55(3) . ?
C26 H26A 0.9900 . ?
C26 H26B 0.9900 . ?
C27 H27A 0.9800 . ?
C27 H27B 0.9800 . ?
C27 H27C 0.9800 . ?
C28 C29 1.205(16) . ?
C30 C31 1.384(17) . ?
C30 C35 1.406(18) . ?
C31 H31 0.9500 . ?
C31 C32 1.37(2) . ?
C32 H32 0.9500 . ?
C32 C33 1.40(2) . ?
C33 H33 0.9500 . ?
C33 C34 1.34(2) . ?
C34 H34 0.9500 . ?
C34 C35 1.36(2) . ?
C35 H35 0.9500 . ?
C36 C37 1.472(18) . ?
C37 H37A 0.9800 . ?
C37 H37B 0.9800 . ?
C37 H37C 0.9800 . ?

loop_
_geom_hbond_atom_site_label_D
_geom_hbond_atom_site_label_H
_geom_hbond_atom_site_label_A
_geom_hbond_distance_DH
_geom_hbond_distance_HA
_geom_hbond_distance_DA
_geom_hbond_angle_DHA
_geom_hbond_site_symmetry_A
_geom_hbond_publ_flag
O3 H3 O5 0.84 2.02 2.828(11) 161.6 2_656 yes

loop_
_geom_torsion_atom_site_label_1
_geom_torsion_atom_site_label_2
_geom_torsion_atom_site_label_3
_geom_torsion_atom_site_label_4
_geom_torsion
_geom_torsion_site_symmetry_1
_geom_torsion_site_symmetry_2
_geom_torsion_site_symmetry_3
_geom_torsion_site_symmetry_4
_geom_torsion_publ_flag
Se1 C30 C31 C32 -179.4(12) . . . . ?
Se1 C30 C35 C34 179.4(13) . . . . ?
O1 C16 C17 C13 -111.4(10) . . . . ?
O1 C16 C17 C20 17.0(12) . . . . ?
O1 C22 C23 C24 67.4(13) . . . . ?
O2 C22 C23 C24 -55.5(15) . . . . ?
O3 C12 C13 C14 178.1(9) . . . . ?
O3 C12 C13 C17 -69.1(12) . . . . ?
O3 C12 C13 C18 56.1(12) . . . . ?
O3 C12 C28 C29 -67(6) . . . . ?
O4 C3 C4 C5 -175.8(10) . . . . ?
C1 C2 C3 O4 172.6(8) . . . . ?
C1 C2 C3 C4 53.9(13) . . . . ?
C2 C1 C10 C5 55.6(12) . . . . ?
C2 C1 C10 C9 171.8(9) . . . . ?
C2 C1 C10 C19 -65.5(12) . . . . ?
C2 C3 C4 C5 -55.1(13) . . . . ?
C3 O4 C36 O5 -3.1(18) . . . . ?
C3 O4 C36 C37 178.3(11) . . . . ?
C3 C4 C5 C6 -173.5(10) . . . . ?
C3 C4 C5 C10 59.3(13) . . . . ?
C4 C5 C6 C7 174.3(9) . . . . ?
C4 C5 C10 C1 -57.8(12) . . . . ?
C4 C5 C10 C9 -175.4(9) . . . . ?
C4 C5 C10 C19 61.4(13) . . . . ?
C5 C6 C7 C8 55.0(13) . . . . ?
C6 C5 C10 C1 174.9(9) . . . . ?
C6 C5 C10 C9 57.3(12) . . . . ?
C6 C5 C10 C19 -65.9(12) . . . . ?
C6 C7 C8 C9 -53.1(13) . . . . ?
C6 C7 C8 C14 -175.2(9) . . . . ?
C7 C8 C9 C10 55.6(12) . . . . ?
C7 C8 C9 C11 -175.5(10) . . . . ?
C7 C8 C14 C13 179.2(9) . . . . ?
C7 C8 C14 C15 -58.4(13) . . . . ?
C8 C9 C10 C1 -172.1(9) . . . . ?
C8 C9 C10 C5 -56.9(11) . . . . ?
C8 C9 C10 C19 66.7(11) . . . . ?
C8 C9 C11 C12 55.4(12) . . . . ?
C8 C14 C15 C16 -170.9(9) . . . . ?
C9 C8 C14 C13 56.5(11) . . . . ?
C9 C8 C14 C15 178.9(9) . . . . ?
C9 C11 C12 O3 -176.7(8) . . . . ?
C9 C11 C12 C13 -57.8(11) . . . . ?
C9 C11 C12 C28 64.4(12) . . . . ?
C10 C1 C2 C3 -56.0(12) . . . . ?
C10 C5 C6 C7 -57.5(13) . . . . ?
C10 C9 C11 C12 -176.4(9) . . . . ?
C11 C9 C10 C1 61.2(11) . . . . ?
C11 C9 C10 C5 176.3(8) . . . . ?
C11 C9 C10 C19 -60.1(11) . . . . ?
C11 C12 C13 C14 56.6(11) . . . . ?
C11 C12 C13 C17 169.4(9) . . . . ?
C11 C12 C13 C18 -65.5(11) . . . . ?
C11 C12 C28 C29 54(6) . . . . ?
C12 C13 C14 C8 -59.0(12) . . . . ?
C12 C13 C14 C15 170.6(9) . . . . ?
C12 C13 C17 C16 -151.2(9) . . . . ?
C12 C13 C17 C20 92.0(12) . . . . ?
C13 C12 C28 C29 175(6) . . . . ?
C13 C14 C15 C16 -42.6(11) . . . . ?
C13 C17 C20 C21 -111.2(13) . . . . ?
C13 C17 C20 C22 122.9(11) . . . . ?
C14 C8 C9 C10 179.6(8) . . . . ?
C14 C8 C9 C11 -51.5(11) . . . . ?
C14 C13 C17 C16 -34.1(10) . . . . ?
C14 C13 C17 C20 -151.0(10) . . . . ?
C14 C15 C16 O1 133.6(9) . . . . ?
C14 C15 C16 C17 20.3(11) . . . . ?
C15 C16 C17 C13 8.5(11) . . . . ?
C15 C16 C17 C20 136.9(10) . . . . ?
C16 O1 C22 O2 -73.5(12) . . . . ?
C16 O1 C22 C20 42.5(12) . . . . ?
C16 O1 C22 C23 165.3(10) . . . . ?
C16 C17 C20 C21 132.5(11) . . . . ?
C16 C17 C20 C22 6.6(12) . . . . ?
C17 C13 C14 C8 178.5(9) . . . . ?
C17 C13 C14 C15 48.0(10) . . . . ?
C17 C20 C22 O1 -28.9(12) . . . . ?
C17 C20 C22 O2 90.8(11) . . . . ?
C17 C20 C22 C23 -146.2(11) . . . . ?
C18 C13 C14 C8 61.7(12) . . . . ?
C18 C13 C14 C15 -68.8(12) . . . . ?
C18 C13 C17 C16 83.9(11) . . . . ?
C18 C13 C17 C20 -32.9(15) . . . . ?
C20 C22 C23 C24 -177.2(11) . . . . ?
C21 C20 C22 O1 -155.5(10) . . . . ?
C21 C20 C22 O2 -35.8(14) . . . . ?
C21 C20 C22 C23 87.2(13) . . . . ?
C22 O1 C16 C15 -153.4(10) . . . . ?
C22 O1 C16 C17 -37.6(12) . . . . ?
C22 O2 C26 C25 -62.3(16) . . . . ?
C22 C23 C24 C25 53.9(15) . . . . ?
C23 C24 C25 C26 -54.0(15) . . . . ?
C23 C24 C25 C27 -175.1(13) . . . . ?
C24 C25 C26 O2 57.6(16) . . . . ?
C26 O2 C22 O1 -59.9(13) . . . . ?
C26 O2 C22 C20 -174.0(10) . . . . ?
C26 O2 C22 C23 59.7(15) . . . . ?
C27 C25 C26 O2 180.0(12) . . . . ?
C28 C12 C13 C14 -63.6(12) . . . . ?
C28 C12 C13 C17 49.2(13) . . . . ?
C28 C12 C13 C18 174.4(10) . . . . ?
C30 C31 C32 C33 2(3) . . . . ?
C31 C30 C35 C34 1(2) . . . . ?
C31 C32 C33 C34 -2(3) . . . . ?
C32 C33 C34 C35 2(3) . . . . ?
C33 C34 C35 C30 -2(3) . . . . ?
C35 C30 C31 C32 -1(2) . . . . ?
C36 O4 C3 C2 89.8(12) . . . . ?
C36 O4 C3 C4 -149.2(10) . . . . ?
